data_1576077
loop_
_publ_author_name
'Fukui, Tomoya'
'Tsuchiya, Masahiro'
'Mita, Naoya'
'Fukushima, Takanori'

_publ_section_title
;
 Wrapping a single crystal spin-crossover complex with a single crystal
 non-spin-crossover complex to modulate the spin-transition temperature.
;
_journal_issue 47
_journal_name_full 'Chemical science'
_journal_page_first 22387
_journal_page_last 22393
_journal_paper_doi 10.1039/d5sc04311e
_journal_volume 16
_journal_year 2025
_chemical_formula_moiety 'C24 H18 Co N10 O4, 2(B F4)'
_chemical_formula_sum 'C24 H18 B2 Co F8 N10 O4'
_chemical_formula_weight 743.03
_space_group_crystal_system orthorhombic
_space_group_IT_number 60
_space_group_name_Hall '-P 2n 2ab'
_space_group_name_H-M_alt 'P b c n'
_atom_sites_solution_hydrogens mixed
_atom_sites_solution_primary dual
_audit_creation_date 2022-10-19
_audit_creation_method
;
Olex2 1.5-ac5-023
(compiled 2022.04.12 svn.rca3783a0 for Rigaku Oxford Diffraction, GUI svn.r6498)
;
_audit_update_record
;
2024-12-06 deposited with the CCDC.	2025-10-27 downloaded from the CCDC.
;
_cell_angle_alpha 90
_cell_angle_beta 90
_cell_angle_gamma 90
_cell_formula_units_Z 4
_cell_length_a 16.44377(6)
_cell_length_b 10.53198(5)
_cell_length_c 16.45174(7)
_cell_measurement_reflns_used 52627
_cell_measurement_temperature 93(2)
_cell_measurement_theta_max 74.6630
_cell_measurement_theta_min 2.6750
_cell_volume 2849.20(2)
_computing_cell_refinement 'CrysAlisPro 1.171.42.57a (Rigaku OD, 2022)'
_computing_data_collection 'CrysAlisPro 1.171.42.57a (Rigaku OD, 2022)'
_computing_data_reduction 'CrysAlisPro 1.171.42.57a (Rigaku OD, 2022)'
_computing_molecular_graphics 'Olex2 1.5-ac5-023 (Dolomanov et al., 2009)'
_computing_publication_material 'Olex2 1.5-ac5-023 (Dolomanov et al., 2009)'
_computing_structure_refinement 'SHELXL 2018/3 (Sheldrick, 2015)'
_computing_structure_solution 'SHELXT 2018/2 (Sheldrick, 2018)'
_diffrn_ambient_temperature 93(2)
_diffrn_detector 'Rigaku HyPix-6000 area detector'
_diffrn_detector_area_resol_mean 10.0
_diffrn_detector_type 'HPC area detector'
_diffrn_measured_fraction_theta_full 1.000
_diffrn_measured_fraction_theta_max 0.983
_diffrn_measurement_details
;
List of Runs (angles in degrees, time in seconds):

  # Type    Start    End  Width  t~exp~   \w     \q     \k     \f   Frames
#--------------------------------------------------------------------------
  1  \w     37.00  81.00   0.50    0.05    --   66.00  77.00 130.05   88
  2  \w     32.00  57.00   0.50    0.05    --   58.00  77.00  -2.33   50
  3  \w     43.00  77.00   0.50    0.05    --   70.00  77.00 -16.59   68
  4  \w     41.00  66.00   0.50    0.05    --   70.00  77.00 -38.56   50
  5  \w     34.00  61.00   0.50    0.05    --   62.00  77.00-125.28   54
  6  \w     87.00 113.00   0.50    0.05    --   54.00  76.00-167.35   52
  7  \w    110.00 136.00   0.50    0.05    --   62.00  77.00-125.28   52
  8  \w     26.00  73.00   0.50    0.05    --   54.00  76.00-167.35   94
  9  \w     35.00  61.00   0.50    0.05    --   62.00  76.00  47.40   52
 10  \w     34.00  63.00   0.50    0.05    --   62.00  76.00  35.41   58
 11  \w     43.00  69.00   0.50    0.05    --   70.00  76.00  68.45   52
 12  \w     41.00  67.00   0.50    0.05    --   70.00  77.00 158.79   52
 13  \w     30.00  73.00   0.50    0.05    --   58.00  75.00 112.67   86
 14  \w     20.00 116.00   0.50    0.05    --   41.66  57.00   0.00  192
 15  \w   -107.00 -25.00   0.50    0.05    --  -41.66 147.00 133.00  164
 16  \w   -127.00 -49.00   0.50    0.14    -- -102.00 147.00 133.00  156
 17  \w   -110.00 -27.00   0.50    0.14    -- -102.00 124.00 -32.00  166
 18  \w   -122.00 -32.00   0.50    0.14    -- -102.00 139.00-147.35  180
 19  \w    -95.00 -13.00   0.50    0.05    --  -41.66 124.00 -32.00  164
 20  \w     16.00  41.00   0.50    0.05    --   46.00  81.00 155.30   50
 21  \w     14.00  39.00   0.50    0.05    --   50.00  92.00  51.04   50
 22  \w     14.00  39.00   0.50    0.05    --   50.00  92.00 -85.80   50
 23  \w     15.00  40.00   0.50    0.05    --   50.00  91.00-160.15   50
 24  \w      5.00  30.00   0.50    0.05    --   42.00  94.00 -45.28   50
 25  \w     14.00  39.00   0.50    0.05    --   46.00  84.00-128.91   50
 26  \w     16.00  41.00   0.50    0.05    --   50.00  89.00 -23.91   50
 27  \w      1.00  33.00   0.50    0.05    --   38.00  94.00  53.91   64
 28  \w     16.00  41.00   0.50    0.05    --   50.00  89.00  97.05   50
 29  \w     63.00 168.00   0.50    0.14    --  105.53 147.00 133.00  210
 30  \w     79.00 178.00   0.50    0.14    --  105.53 124.00 -32.00  198
 31  \w     31.00 134.00   0.50    0.14    --  105.53 -77.00  60.00  206
 32  \w     31.00  72.00   0.50    0.14    --  105.53 -61.00 -60.00   82
 33  \w     39.00  87.00   0.50    0.14    --  105.53 -94.00   0.00   96
 34  \w     31.00 128.00   0.50    0.14    --  105.53-147.00  82.00  194
 35  \w     30.00 109.00   0.50    0.05    --   41.66-147.00  82.00  158
 36  \w     47.00 105.00   0.50    0.14    --  105.53 -94.00  60.00  116
 37  \w     32.00 106.00   0.50    0.14    --  105.53 -94.00 -90.00  148
 38  \w     31.00 111.00   0.50    0.14    --  105.53-124.00-111.00  160
 39  \w     47.00  89.00   0.50    0.14    --  105.53-125.00-180.00   84
 40  \w     17.00  95.00   0.50    0.05    --   41.66-124.00-111.00  156
 41  \w   -115.00 -13.00   0.50    0.05    --  -41.66 -77.00 -90.00  204
 42  \w   -119.00 -18.00   0.50    0.05    --  -41.66 -37.00 120.00  202
 43  \w   -119.00 -18.00   0.50    0.05    --  -41.66 -37.00   0.00  202
 44  \w   -115.00 -19.00   0.50    0.05    --  -41.66 -57.00 -30.00  192
 45  \w   -115.00 -19.00   0.50    0.05    --  -41.66 -57.00-180.00  192
 46  \w   -119.00 -18.00   0.50    0.05    --  -41.66 -37.00 -90.00  202
 47  \w    -66.00 -41.00   0.50    0.05    --  -70.00 -77.00   3.97   50
 48  \w    -79.00 -53.00   0.50    0.14    --  -82.00 -77.00  -1.91   52
 49  \w    -95.00 -66.00   0.50    0.14    --  -94.00 -77.00 -87.91   58
 50  \w    -77.00 -49.00   0.50    0.14    --  -78.00 -77.00-155.52   56
 51  \w    -95.00 -69.00   0.50    0.14    --  -98.00 -77.00-144.75   52
 52  \w   -152.00-127.00   0.50    0.14    --  -98.00 -77.00-144.75   50
 53  \w   -175.00 -73.00   0.50    0.14    -- -102.00 -77.00 -60.00  204
 54  \w   -153.00 -74.00   0.50    0.14    -- -102.00 -77.00 -90.00  158
 55  \w   -174.00 -73.00   0.50    0.14    -- -102.00 -77.00  -4.30  202
 56  \w   -174.00 -73.00   0.50    0.14    -- -102.00 -77.00 -43.05  202
 57  \w   -144.00-119.00   0.50    0.05    --  -70.00 -77.00   3.97   50
 58  \w   -170.00 -73.00   0.50    0.14    -- -102.00 -77.00  90.00  194
 59  \w   -168.00 -73.00   0.50    0.14    -- -102.00 -77.00 150.00  190
 60  \w    -71.00 -45.00   0.50    0.14    --  -74.00 -77.00 172.63   52
 61  \w   -120.00 -75.00   0.50    0.14    -- -102.00 -77.00 120.00   90
 62  \w    -85.00 -49.00   0.50    0.14    --  -78.00 -76.00  83.38   72
 63  \w    -75.00 -49.00   0.50    0.14    --  -78.00 -76.00  64.61   52
 64  \w   -119.00 -75.00   0.50    0.14    -- -102.00 -76.00  37.26   88
 65  \w   -173.00-126.00   0.50    0.14    -- -102.00 -76.00  37.26   94
 66  \w   -175.00 -73.00   0.50    0.14    -- -102.00 -77.00-120.00  204
 67  \w    -71.00 -45.00   0.50    0.14    --  -74.00 -76.00-114.70   52
 68  \w    -73.00 -47.00   0.50    0.14    --  -74.00 -76.00-134.69   52
 69  \w    -75.00 -49.00   0.50    0.14    --  -78.00 -76.00-167.22   52
 70  \w    -83.00 -57.00   0.50    0.14    --  -86.00 -76.00-131.28   52
 71  \w   -173.00 -77.00   0.50    0.14    -- -102.00 -76.00-171.99  192
 72  \w    -98.00 -66.00   0.50    0.14    --  -94.00 -76.00   5.98   64
 73  \w    -89.00 -61.00   0.50    0.14    --  -90.00 -76.00  32.06   56
 74  \w   -163.00 -94.00   0.50    0.14    --  -90.00 -76.00  32.06  138
 75  \w   -153.00-127.00   0.50    0.14    --  -94.00 -76.00   5.98   52
 76  \w   -174.00 -73.00   0.50    0.14    -- -102.00 -76.00 102.36  202
 77  \w    -83.00 -57.00   0.50    0.14    --  -86.00 -76.00 177.60   52
 78  \w   -123.00 -63.00   0.50    0.14    --  -90.00 -75.00 105.54  120
 79  \w    -80.00 -54.00   0.50    0.14    --  -82.00 -75.00 -17.13   52
 80  \w    -84.00 -58.00   0.50    0.14    --  -86.00 -74.00  63.30   52
 81  \w    -80.00 -54.00   0.50    0.14    --  -82.00 -74.00 -45.56   52
 82  \w    -91.00 -50.00   0.50    0.14    --  -78.00 -74.00 -94.90   82
 83  \w   -152.00 -96.00   0.50    0.14    --  -78.00 -74.00 -94.90  112
 84  \w   -163.00 -76.00   0.50    0.14    -- -102.00 -75.00-103.69  174
 85  \w   -129.00 -55.00   0.50    0.14    --  -82.00 -73.00 -78.81  148
 86  \w    -93.00 -67.00   0.50    0.14    --  -94.00 -73.00 -42.24   52
 87  \w    -84.00 -58.00   0.50    0.14    --  -86.00 -74.00 -29.79   52
 88  \w    -93.00 -59.00   0.50    0.14    --  -86.00 -72.00-117.80   68
 89  \w    -81.00 -54.00   0.50    0.14    --  -82.00 -74.00 114.38   54
 90  \w    -88.00 -62.00   0.50    0.14    --  -90.00 -74.00 138.25   52
 91  \w    -87.00 -61.00   0.50    0.14    --  -86.00 -73.00 141.67   52
 92  \w    -88.00 -63.00   0.50    0.14    --  -90.00 -72.00 159.44   50
 93  \w   -168.00 -68.00   0.50    0.14    --  -94.00 -72.00 176.53  200
 94  \w   -161.00-135.00   0.50    0.14    --  -98.00 -71.00 123.90   52
 95  \w   -112.00 -71.00   0.50    0.14    --  -98.00 -71.00 123.90   82
 96  \w    -94.00 -68.00   0.50    0.14    --  -94.00 -69.00  47.78   52
 97  \w    -93.00 -63.00   0.50    0.14    --  -90.00 -72.00 -90.25   60
 98  \w    -70.00 -39.00   0.50    0.05    --  -66.00 -72.00-116.94   62
 99  \w    -73.00 -40.00   0.50    0.05    --  -66.00 -72.00 -96.88   66
100  \w   -172.00 -76.00   0.50    0.14    -- -102.00 -70.00 -22.10  192
101  \w   -175.00 -78.00   0.50    0.14    -- -102.00 -67.00  63.23  194
102  \w   -121.00 -69.00   0.50    0.14    --  -94.00 -68.00 152.54  104
103  \w   -155.00-126.00   0.50    0.14    --  -94.00 -68.00 152.54   58
104  \w   -115.00 -59.00   0.50    0.05    --  -41.66-147.00  82.00  112
105  \w   -167.00 -59.00   0.50    0.14    -- -102.00-147.00  82.00  216
106  \w   -175.00 -75.00   0.50    0.14    -- -102.00-124.00-111.00  200
;
_diffrn_measurement_device 'four-circle diffractometer'
_diffrn_measurement_device_type 'Rigaku XtaLAB Synergy-DW'
_diffrn_measurement_method '\w scans'
_diffrn_orient_matrix_type 'CrysAlisPro convention (1999,Acta A55,543-557)'
_diffrn_orient_matrix_UB_11 0.0493300000
_diffrn_orient_matrix_UB_12 0.1158023000
_diffrn_orient_matrix_UB_13 -0.0289686000
_diffrn_orient_matrix_UB_21 0.0094699000
_diffrn_orient_matrix_UB_22 0.0443468000
_diffrn_orient_matrix_UB_23 0.0887187000
_diffrn_orient_matrix_UB_31 0.0791066000
_diffrn_orient_matrix_UB_32 -0.0775740000
_diffrn_orient_matrix_UB_33 0.0074464000
_diffrn_radiation_monochromator 'multi-layer mirror optics'
_diffrn_radiation_probe x-ray
_diffrn_radiation_type 'Cu K\a'
_diffrn_radiation_wavelength 1.54184
_diffrn_reflns_av_R_equivalents 0.0311
_diffrn_reflns_av_unetI/netI 0.0084
_diffrn_reflns_Laue_measured_fraction_full 1.000
_diffrn_reflns_Laue_measured_fraction_max 0.983
_diffrn_reflns_limit_h_max 20
_diffrn_reflns_limit_h_min -20
_diffrn_reflns_limit_k_max 13
_diffrn_reflns_limit_k_min -13
_diffrn_reflns_limit_l_max 20
_diffrn_reflns_limit_l_min -20
_diffrn_reflns_number 96651
_diffrn_reflns_point_group_measured_fraction_full 1.000
_diffrn_reflns_point_group_measured_fraction_max 0.983
_diffrn_reflns_theta_full 67.684
_diffrn_reflns_theta_max 74.740
_diffrn_reflns_theta_min 4.987
_diffrn_source 'rotating anode X-ray generator'
_diffrn_source_type PhotonJet-DW
_exptl_absorpt_coefficient_mu 5.697
_exptl_absorpt_correction_T_max 0.924
_exptl_absorpt_correction_T_min 0.724
_exptl_absorpt_correction_type gaussian
_exptl_absorpt_process_details
;
CrysAlisPro 1.171.42.57a (Rigaku Oxford Diffraction, 2022)
Numerical absorption correction based on gaussian integration over
a multifaceted crystal model
Empirical absorption correction using spherical harmonics,
implemented in SCALE3 ABSPACK scaling algorithm.
;
_exptl_crystal_colour orange
_exptl_crystal_colour_primary orange
_exptl_crystal_density_diffrn 1.732
_exptl_crystal_description block
_exptl_crystal_F_000 1492
_exptl_crystal_size_max 0.34
_exptl_crystal_size_mid 0.09
_exptl_crystal_size_min 0.08
_refine_diff_density_max 0.827
_refine_diff_density_min -0.412
_refine_diff_density_rms 0.063
_refine_ls_extinction_method none
_refine_ls_goodness_of_fit_ref 1.068
_refine_ls_hydrogen_treatment mixed
_refine_ls_matrix_type full
_refine_ls_number_parameters 230
_refine_ls_number_reflns 2873
_refine_ls_number_restraints 2
_refine_ls_restrained_S_all 1.068
_refine_ls_R_factor_all 0.0388
_refine_ls_R_factor_gt 0.0382
_refine_ls_shift/su_max 0.000
_refine_ls_shift/su_mean 0.000
_refine_ls_structure_factor_coef Fsqd
_refine_ls_weighting_details 'w=1/[\s^2^(Fo^2^)+(0.0505P)^2^+3.6211P] where P=(Fo^2^+2Fc^2^)/3'
_refine_ls_weighting_scheme calc
_refine_ls_wR_factor_gt 0.1009
_refine_ls_wR_factor_ref 0.1015
_reflns_Friedel_coverage 0.000
_reflns_number_gt 2825
_reflns_number_total 2873
_reflns_threshold_expression 'I > 2\s(I)'
_cod_data_source_file d5sc04311e2.cif
_cod_data_source_block Cocdpp_93K
_cod_depositor_comments 'Adding full bibliography for 1576072--1576077.cif.'
_cod_database_code 1576077
_shelx_shelxl_version_number 2018/3
_chemical_oxdiff_formula 'C24 H18 O4 N10 B2 F8 Co'
_shelx_space_group_comment
;
The symmetry employed for this shelxl refinement is uniquely defined
by the following loop, which should always be used as a source of
symmetry information in preference to the above space-group names.
They are only intended as comments.
;
_shelx_estimated_absorpt_t_max 0.659
_shelx_estimated_absorpt_t_min 0.248
_olex2_refinement_description
;
1. Restrained distances
 H1-O1
 0.82 with sigma of 0.02
 H2-O2
 0.82 with sigma of 0.02
2. Others
 Fixed Sof: H1(0.5) H2(0.5)
3.a Aromatic/amide H refined with riding coordinates:
 C1(H1A), C2(H2A), C3(H3), C5(H5), C7(H7), C9(H9), C10(H10), C11(H11)
;
_olex2_submission_special_instructions 'No special instructions were received'
_oxdiff_exptl_absorpt_empirical_details
;
Empirical correction (ABSPACK) includes:
- Absorption correction using spherical harmonics
- Frame scaling
;
_oxdiff_exptl_absorpt_empirical_full_max 1.395
_oxdiff_exptl_absorpt_empirical_full_min 0.893

loop_
_space_group_symop_operation_xyz
'x, y, z'
'-x+1/2, -y+1/2, z+1/2'
'-x, y, -z+1/2'
'x+1/2, -y+1/2, -z'
'-x, -y, -z'
'x-1/2, y-1/2, -z-1/2'
'x, -y, z-1/2'
'-x-1/2, y-1/2, z'

loop_
_atom_site_label
_atom_site_type_symbol
_atom_site_fract_x
_atom_site_fract_y
_atom_site_fract_z
_atom_site_U_iso_or_equiv
_atom_site_adp_type
_atom_site_occupancy
_atom_site_site_symmetry_order
_atom_site_calc_flag
_atom_site_refinement_flags_posn
_atom_site_refinement_flags_adp
_atom_site_refinement_flags_occupancy
_atom_site_disorder_assembly
_atom_site_disorder_group
Co1 Co 0.500000 0.65360(4) 0.750000 0.01219(14) Uani 1 2 d S T P . .
O1 O 0.08110(9) 0.75811(16) 0.74171(9) 0.0229(3) Uani 1 1 d D . . . .
O2 O 0.07993(9) 0.55050(15) 0.77070(11) 0.0267(3) Uani 1 1 d D . . . .
N1 N 0.46335(9) 0.79462(15) 0.66361(10) 0.0162(3) Uani 1 1 d . . . . .
N2 N 0.38055(9) 0.81182(16) 0.65960(10) 0.0156(3) Uani 1 1 d . . . . .
N3 N 0.37332(11) 0.65410(15) 0.75431(9) 0.0149(4) Uani 1 1 d . . . . .
N4 N 0.38651(9) 0.50017(16) 0.85051(10) 0.0160(3) Uani 1 1 d . . . . .
N5 N 0.46908(9) 0.51589(15) 0.84030(10) 0.0160(3) Uani 1 1 d . . . . .
C1 C 0.49379(11) 0.8798(2) 0.61275(14) 0.0210(4) Uani 1 1 d . . . . .
H1A H 0.550183 0.890409 0.602195 0.025 Uiso 1 1 calc R U . . .
C2 C 0.43212(12) 0.9524(2) 0.57646(13) 0.0243(5) Uani 1 1 d . . . . .
H2A H 0.438621 1.019426 0.538380 0.029 Uiso 1 1 calc R U . . .
C3 C 0.36079(12) 0.9066(2) 0.60727(13) 0.0208(4) Uani 1 1 d . . . . .
H3 H 0.307571 0.935458 0.594523 0.025 Uiso 1 1 calc R U . . .
C4 C 0.33116(11) 0.73564(18) 0.70872(11) 0.0147(4) Uani 1 1 d . . . . .
C5 C 0.24723(11) 0.74254(18) 0.71032(11) 0.0160(4) Uani 1 1 d . . . . .
H5 H 0.218365 0.804492 0.679840 0.019 Uiso 1 1 calc R U . . .
C6 C 0.20717(13) 0.65430(18) 0.75875(12) 0.0161(4) Uani 1 1 d . . . . .
C7 C 0.24944(11) 0.56654(18) 0.80589(12) 0.0167(4) Uani 1 1 d . . . . .
H7 H 0.222173 0.504963 0.838100 0.020 Uiso 1 1 calc R U . . .
C8 C 0.33381(11) 0.57410(18) 0.80316(12) 0.0152(4) Uani 1 1 d . . . . .
C9 C 0.37007(12) 0.4137(2) 0.90941(13) 0.0213(4) Uani 1 1 d . . . . .
H9 H 0.317721 0.388144 0.927533 0.026 Uiso 1 1 calc R U . . .
C10 C 0.44324(13) 0.3704(2) 0.93777(13) 0.0219(4) Uani 1 1 d . . . . .
H10 H 0.452079 0.308481 0.978817 0.026 Uiso 1 1 calc R U . . .
C11 C 0.50243(11) 0.4368(2) 0.89338(14) 0.0192(4) Uani 1 1 d . . . . .
H11 H 0.559370 0.426278 0.900489 0.023 Uiso 1 1 calc R U . . .
C12 C 0.11584(13) 0.65442(18) 0.75718(11) 0.0161(4) Uani 1 1 d . . . . .
F1 F 0.21565(13) 0.86054(15) 0.49029(12) 0.0623(6) Uani 1 1 d . . . . .
F2 F 0.23552(11) 0.66281(14) 0.53852(9) 0.0425(4) Uani 1 1 d . . . . .
F3 F 0.18236(7) 0.69013(14) 0.41261(8) 0.0305(3) Uani 1 1 d . . . . .
F4 F 0.10823(10) 0.73823(19) 0.52485(12) 0.0600(5) Uani 1 1 d . . . . .
B1 B 0.18533(14) 0.7400(2) 0.49169(16) 0.0239(5) Uani 1 1 d . . . . .
H1 H 0.0325(13) 0.765(6) 0.746(4) 0.05(2) Uiso 0.5 1 d D . P . .
H2 H 0.0310(14) 0.555(6) 0.764(5) 0.06(2) Uiso 0.5 1 d D . P . .

loop_
_atom_site_aniso_label
_atom_site_aniso_U_11
_atom_site_aniso_U_22
_atom_site_aniso_U_33
_atom_site_aniso_U_23
_atom_site_aniso_U_13
_atom_site_aniso_U_12
Co1 0.0054(2) 0.0152(2) 0.0160(2) 0.000 0.00039(14) 0.000
O1 0.0102(7) 0.0273(8) 0.0311(8) 0.0041(6) 0.0012(6) 0.0044(6)
O2 0.0109(7) 0.0260(8) 0.0432(9) -0.0003(7) 0.0027(7) -0.0045(6)
N1 0.0073(7) 0.0208(8) 0.0204(8) 0.0011(7) 0.0013(6) -0.0005(6)
N2 0.0078(7) 0.0199(8) 0.0191(8) 0.0034(7) 0.0002(6) 0.0001(6)
N3 0.0082(8) 0.0182(9) 0.0184(9) 0.0012(6) 0.0010(5) 0.0003(6)
N4 0.0076(7) 0.0183(8) 0.0220(8) 0.0046(7) 0.0023(6) 0.0004(6)
N5 0.0073(7) 0.0194(8) 0.0213(8) 0.0011(6) 0.0015(6) 0.0009(6)
C1 0.0129(9) 0.0269(11) 0.0232(11) 0.0045(9) 0.0038(7) -0.0027(8)
C2 0.0176(10) 0.0303(11) 0.0250(10) 0.0106(9) 0.0037(8) -0.0006(8)
C3 0.0162(9) 0.0240(10) 0.0222(10) 0.0077(8) -0.0004(8) 0.0019(8)
C4 0.0109(9) 0.0147(8) 0.0186(9) 0.0006(7) 0.0009(7) 0.0001(7)
C5 0.0108(8) 0.0182(9) 0.0190(9) 0.0005(7) -0.0006(7) 0.0012(7)
C6 0.0091(10) 0.0190(10) 0.0201(10) -0.0029(7) 0.0003(7) -0.0003(7)
C7 0.0108(8) 0.0179(9) 0.0213(9) 0.0009(8) 0.0022(7) -0.0008(7)
C8 0.0109(8) 0.0154(9) 0.0192(9) 0.0005(7) 0.0001(7) 0.0007(7)
C9 0.0159(9) 0.0230(10) 0.0250(10) 0.0077(8) 0.0032(8) 0.0008(8)
C10 0.0196(10) 0.0223(10) 0.0238(10) 0.0066(8) 0.0007(8) 0.0031(8)
C11 0.0145(9) 0.0211(11) 0.0220(11) 0.0018(9) -0.0002(7) 0.0045(7)
C12 0.0106(10) 0.0201(11) 0.0176(10) -0.0001(7) 0.0016(6) -0.0008(7)
F1 0.0825(14) 0.0316(8) 0.0726(13) 0.0108(8) -0.0462(11) -0.0232(8)
F2 0.0587(10) 0.0429(8) 0.0259(7) 0.0004(6) 0.0007(7) 0.0210(7)
F3 0.0189(6) 0.0416(8) 0.0311(7) -0.0022(6) -0.0031(5) 0.0007(5)
F4 0.0349(9) 0.0674(11) 0.0776(13) -0.0345(10) 0.0223(8) 0.0033(8)
B1 0.0184(11) 0.0214(11) 0.0318(13) -0.0030(10) 0.0002(9) 0.0009(9)

loop_
_atom_type_symbol
_atom_type_description
_atom_type_scat_dispersion_real
_atom_type_scat_dispersion_imag
_atom_type_scat_source
C C 0.0181 0.0091 'International Tables Vol C Tables 4.2.6.8 and 6.1.1.4'
H H 0.0000 0.0000 'International Tables Vol C Tables 4.2.6.8 and 6.1.1.4'
B B 0.0090 0.0039 'International Tables Vol C Tables 4.2.6.8 and 6.1.1.4'
Co Co -2.3653 3.6143 'International Tables Vol C Tables 4.2.6.8 and 6.1.1.4'
F F 0.0727 0.0534 'International Tables Vol C Tables 4.2.6.8 and 6.1.1.4'
N N 0.0311 0.0180 'International Tables Vol C Tables 4.2.6.8 and 6.1.1.4'
O O 0.0492 0.0322 'International Tables Vol C Tables 4.2.6.8 and 6.1.1.4'

loop_
_exptl_crystal_face_index_h
_exptl_crystal_face_index_k
_exptl_crystal_face_index_l
_exptl_crystal_face_perp_dist
1 -7 0 0.0436
-1 -7 1 0.0468
-6 -5 6 0.0919
-8 -4 -1 0.0384
9 -4 0 0.0493
9 -4 1 0.0486
-9 -4 1 0.0413
-10 -1 4 0.0718
10 -1 -2 0.0853
1 0 -11 0.1816
-10 3 0 0.0530
3 3 9 0.1237
-9 4 -1 0.0451
6 6 0 0.0363

loop_
_geom_angle_atom_site_label_1
_geom_angle_atom_site_label_2
_geom_angle_atom_site_label_3
_geom_angle
_geom_angle_site_symmetry_1
_geom_angle_site_symmetry_3
_geom_angle_publ_flag
N1 Co1 N1 92.22(9) 3_656 . ?
N3 Co1 N1 74.91(6) . . ?
N3 Co1 N1 104.88(6) 3_656 . ?
N3 Co1 N1 74.91(6) 3_656 3_656 ?
N3 Co1 N1 104.88(6) . 3_656 ?
N3 Co1 N3 179.71(9) 3_656 . ?
N3 Co1 N5 74.95(6) . . ?
N3 Co1 N5 105.25(6) . 3_656 ?
N3 Co1 N5 105.25(6) 3_656 . ?
N3 Co1 N5 74.95(6) 3_656 3_656 ?
N5 Co1 N1 149.84(6) . . ?
N5 Co1 N1 149.84(6) 3_656 3_656 ?
N5 Co1 N1 94.37(6) 3_656 . ?
N5 Co1 N1 94.37(6) . 3_656 ?
N5 Co1 N5 94.55(9) . 3_656 ?
N2 N1 Co1 113.68(12) . . ?
C1 N1 Co1 141.46(13) . . ?
C1 N1 N2 104.74(15) . . ?
N1 N2 C4 118.14(15) . . ?
C3 N2 N1 111.36(15) . . ?
C3 N2 C4 130.47(16) . . ?
C4 N3 Co1 120.12(13) . . ?
C8 N3 Co1 120.39(13) . . ?
C8 N3 C4 119.49(18) . . ?
N5 N4 C8 118.34(15) . . ?
C9 N4 N5 111.35(15) . . ?
C9 N4 C8 130.28(16) . . ?
N4 N5 Co1 113.62(11) . . ?
C11 N5 Co1 141.80(13) . . ?
C11 N5 N4 104.58(15) . . ?
N1 C1 C2 111.38(17) . . ?
C3 C2 C1 105.68(18) . . ?
N2 C3 C2 106.83(17) . . ?
N3 C4 N2 113.09(16) . . ?
N3 C4 C5 122.81(18) . . ?
C5 C4 N2 124.10(17) . . ?
C4 C5 C6 116.68(18) . . ?
C5 C6 C7 121.76(19) . . ?
C5 C6 C12 117.61(18) . . ?
C7 C6 C12 120.62(18) . . ?
C8 C7 C6 116.24(18) . . ?
N3 C8 N4 112.63(16) . . ?
N3 C8 C7 122.82(18) . . ?
C7 C8 N4 124.56(17) . . ?
N4 C9 C10 106.97(17) . . ?
C9 C10 C11 105.45(18) . . ?
N5 C11 C10 111.65(17) . . ?
O1 C12 O2 125.1(2) . . ?
O1 C12 C6 117.26(18) . . ?
O2 C12 C6 117.62(18) . . ?
F1 B1 F2 109.66(19) . . ?
F1 B1 F3 110.2(2) . . ?
F1 B1 F4 110.8(2) . . ?
F2 B1 F3 108.37(18) . . ?
F4 B1 F2 108.6(2) . . ?
F4 B1 F3 109.22(19) . . ?

loop_
_geom_bond_atom_site_label_1
_geom_bond_atom_site_label_2
_geom_bond_distance
_geom_bond_site_symmetry_2
_geom_bond_publ_flag
Co1 N1 2.1421(16) . ?
Co1 N1 2.1421(17) 3_656 ?
Co1 N3 2.0842(18) 3_656 ?
Co1 N3 2.0842(18) . ?
Co1 N5 2.1376(16) 3_656 ?
Co1 N5 2.1376(16) . ?
O1 C12 1.258(3) . ?
O2 C12 1.263(3) . ?
N1 N2 1.375(2) . ?
N1 C1 1.325(3) . ?
N2 C3 1.357(3) . ?
N2 C4 1.399(2) . ?
N3 C4 1.334(2) . ?
N3 C8 1.333(2) . ?
N4 N5 1.378(2) . ?
N4 C8 1.402(2) . ?
N4 C9 1.357(3) . ?
N5 C11 1.326(3) . ?
C1 C2 1.403(3) . ?
C2 C3 1.366(3) . ?
C4 C5 1.382(3) . ?
C5 C6 1.390(3) . ?
C6 C7 1.393(3) . ?
C6 C12 1.502(3) . ?
C7 C8 1.390(3) . ?
C9 C10 1.369(3) . ?
C10 C11 1.403(3) . ?
F1 B1 1.364(3) . ?
F2 B1 1.391(3) . ?
F3 B1 1.404(3) . ?
F4 B1 1.380(3) . ?

loop_
_exptl_oxdiff_crystal_face_indexfrac_h
_exptl_oxdiff_crystal_face_indexfrac_k
_exptl_oxdiff_crystal_face_indexfrac_l
_exptl_oxdiff_crystal_face_x
_exptl_oxdiff_crystal_face_y
_exptl_oxdiff_crystal_face_z
1.0854 -6.8007 -0.1170 -0.7306 -0.3017 0.6125
-1.3303 -6.7719 0.6249 -0.8679 -0.2575 0.4247
-5.8111 -4.5242 5.5078 -0.9701 0.2330 -0.0677
-8.3257 -4.2240 -1.0610 -0.8691 -0.3603 -0.3388
8.7128 -3.9452 -0.1196 -0.0236 -0.1031 0.9944
8.9625 -3.6633 0.9111 -0.0085 0.0033 1.0000
-9.0903 -3.5377 0.8878 -0.8838 -0.1642 -0.4381
-9.7471 -1.3958 3.7645 -0.7515 0.1798 -0.6347
10.4086 -0.6757 -2.1051 0.4962 -0.1182 0.8601
1.2339 0.1242 -10.6076 0.3825 -0.9239 0.0090
-9.8728 2.5873 0.2763 -0.1954 0.0458 -0.9797
3.0781 2.9783 9.1068 0.2329 0.9692 0.0803
-8.9310 3.7240 -0.5470 0.0065 0.0320 -0.9995
6.1088 5.6045 -0.2579 0.9578 0.2835 0.0466
